data_7112697
loop_
_publ_author_name
'Yee, Gereon M.'
'Kowolik, Kristin'
'Manabe, Shuhei'
'Fettinger, James C.'
'Berben, Louise A.'

_publ_section_title
;
 Simple routes to bulky silyl-substituted acetylide ligands and examples
 of V(III), Fe(II), and Mn(II) complexes.
;
_journal_issue 42
_journal_name_full 'Chemical communications (Cambridge, England)'
_journal_page_first 11680
_journal_page_last 11682
_journal_paper_doi 10.1039/c1cc14758g
_journal_volume 47
_journal_year 2011
_chemical_formula_moiety 'C64 H100 Fe Li2 O2 Si8, C5 H12'
_chemical_formula_sum 'C69 H112 Fe Li2 O2 Si8'
_chemical_formula_weight 1268.04
_chemical_name_systematic
;
?
;
_space_group_IT_number 1
_symmetry_cell_setting triclinic
_symmetry_space_group_name_Hall 'P 1'
_symmetry_space_group_name_H-M 'P 1'
_atom_sites_solution_hydrogens geom
_atom_sites_solution_primary direct
_atom_sites_solution_secondary difmap
_audit_creation_method SHELXL-97
_cell_angle_alpha 93.651(2)
_cell_angle_beta 114.647(2)
_cell_angle_gamma 114.067(2)
_cell_formula_units_Z 1
_cell_length_a 12.3933(6)
_cell_length_b 13.4814(6)
_cell_length_c 14.5801(7)
_cell_measurement_reflns_used 9870
_cell_measurement_temperature 90(2)
_cell_measurement_theta_max 67.57
_cell_measurement_theta_min 4.25
_cell_volume 1939.77(17)
_computing_cell_refinement 'SAINT (7.68A) (Bruker, 2009)'
_computing_data_collection 'Apex2 (2010-3) (Bruker, 2010)'
_computing_data_reduction 'SAINT (7.68A) (Bruker, 2009)'
_computing_molecular_graphics 'Bruker SHELXTL'
_computing_publication_material 'Bruker SHELXTL'
_computing_structure_refinement 'SHELXL-97 (Sheldrick, 2008)'
_computing_structure_solution 'SHELXS-97 (Sheldrick, 2008)'
_diffrn_ambient_temperature 90(2)
_diffrn_measured_fraction_theta_full 0.924
_diffrn_measured_fraction_theta_max 0.924
_diffrn_measurement_device_type 'Bruker APEX-II Duo CCD'
_diffrn_measurement_method '\f and \w scans'
_diffrn_radiation_monochromator graphite
_diffrn_radiation_source 'fine-focus sealed tube'
_diffrn_radiation_type MoK\a
_diffrn_radiation_wavelength 0.71073
_diffrn_reflns_av_R_equivalents 0.0000
_diffrn_reflns_av_sigmaI/netI 0.0402
_diffrn_reflns_limit_h_max 14
_diffrn_reflns_limit_h_min -14
_diffrn_reflns_limit_k_max 16
_diffrn_reflns_limit_k_min -15
_diffrn_reflns_limit_l_max 17
_diffrn_reflns_limit_l_min -17
_diffrn_reflns_number 11875
_diffrn_reflns_theta_full 25.32
_diffrn_reflns_theta_max 25.32
_diffrn_reflns_theta_min 1.72
_exptl_absorpt_coefficient_mu 0.356
_exptl_absorpt_correction_T_max 0.9891
_exptl_absorpt_correction_T_min 0.9745
_exptl_absorpt_correction_type multi-scan
_exptl_absorpt_process_details 'SADABS 2008/2 (Sheldrick, 2008)'
_exptl_crystal_colour Yellow
_exptl_crystal_density_diffrn 1.085
_exptl_crystal_density_method 'not measured'
_exptl_crystal_description Block
_exptl_crystal_F_000 686
_exptl_crystal_size_max 0.07
_exptl_crystal_size_mid 0.05
_exptl_crystal_size_min 0.03
_refine_diff_density_max 0.598
_refine_diff_density_min -0.307
_refine_diff_density_rms 0.068
_refine_ls_abs_structure_details 'Flack H D (1983), Acta Cryst. A39, 876-881'
_refine_ls_abs_structure_Flack -0.146(12)
_refine_ls_extinction_method none
_refine_ls_goodness_of_fit_ref 1.094
_refine_ls_hydrogen_treatment constr
_refine_ls_matrix_type full
_refine_ls_number_parameters 785
_refine_ls_number_reflns 11884
_refine_ls_number_restraints 35
_refine_ls_restrained_S_all 1.099
_refine_ls_R_factor_all 0.0451
_refine_ls_R_factor_gt 0.0449
_refine_ls_shift/su_max 0.039
_refine_ls_shift/su_mean 0.001
_refine_ls_structure_factor_coef Fsqd
_refine_ls_weighting_details 'calc w=1/[\s^2^(Fo^2^)+(0.0840P)^2^+0.3961P] where P=(Fo^2^+2Fc^2^)/3'
_refine_ls_weighting_scheme calc
_refine_ls_wR_factor_gt 0.1217
_refine_ls_wR_factor_ref 0.1219
_reflns_number_gt 11820
_reflns_number_total 11884
_reflns_threshold_expression >2sigma(I)
_cod_data_source_file c1cc14758g.txt
_cod_data_source_block gmy1tw51
_cod_depositor_comments
;
The following automatic conversions were performed:

'_symmetry_cell_setting' value 'Triclinic' changed to 'triclinic'
according to
/usr/data/users/saulius/automatic-downloads/retrospective/RSC/lib/dictionaries/cif_core.dic
dictionary named 'cif_core.dic' version 2.4.2 from 2011-04-26.

Automatic conversion script
Id: cif_fix_values 2281 2013-09-26 08:29:07Z andrius 
;
_cod_original_cell_volume 1939.78(16)
_cod_database_code 7112697

loop_
_symmetry_equiv_pos_as_xyz
'x, y, z'

loop_
_atom_site_label
_atom_site_type_symbol
_atom_site_fract_x
_atom_site_fract_y
_atom_site_fract_z
_atom_site_U_iso_or_equiv
_atom_site_adp_type
_atom_site_occupancy
_atom_site_symmetry_multiplicity
_atom_site_calc_flag
_atom_site_refinement_flags
_atom_site_disorder_assembly
_atom_site_disorder_group
Fe1 Fe 0.03171(4) 0.05909(3) 0.34725(3) 0.02566(12) Uani 1 1 d . . .
C1 C -0.0893(3) 0.0976(3) 0.2253(2) 0.0213(6) Uani 1 1 d . . .
C2 C -0.1388(3) 0.1257(2) 0.1476(2) 0.0212(6) Uani 1 1 d . . .
C3 C -0.1969(3) 0.1601(2) 0.0547(2) 0.0209(6) Uani 1 1 d . . .
C4 C -0.3265(3) 0.1510(2) 0.0205(2) 0.0215(6) Uani 1 1 d . . .
C5 C -0.3838(3) 0.1764(3) -0.0741(3) 0.0255(7) Uani 1 1 d . . .
H5A H -0.4715 0.1693 -0.1002 0.031 Uiso 1 1 calc R . .
C6 C -0.3148(4) 0.2117(3) -0.1306(3) 0.0297(7) Uani 1 1 d . . .
H6A H -0.3567 0.2261 -0.1957 0.036 Uiso 1 1 calc R . .
C7 C -0.1860(3) 0.2257(3) -0.0921(3) 0.0281(7) Uani 1 1 d . . .
H7A H -0.1386 0.2531 -0.1298 0.034 Uiso 1 1 calc R . .
C8 C -0.1227(3) 0.2006(2) 0.0012(2) 0.0227(6) Uani 1 1 d . . .
Si1 Si -0.41652(9) 0.11360(7) 0.10102(7) 0.02599(19) Uani 1 1 d . . .
C9 C -0.5682(4) 0.1366(3) 0.0412(3) 0.0352(8) Uani 1 1 d . . .
H9A H -0.6210 0.1101 0.0776 0.053 Uiso 1 1 calc R . .
H9B H -0.6243 0.0942 -0.0335 0.053 Uiso 1 1 calc R . .
H9C H -0.5383 0.2174 0.0483 0.053 Uiso 1 1 calc R . .
C10 C -0.3023(5) 0.2108(4) 0.2387(3) 0.0466(10) Uani 1 1 d . . .
H10A H -0.3440 0.1843 0.2826 0.070 Uiso 1 1 calc R . .
H10B H -0.2880 0.2877 0.2376 0.070 Uiso 1 1 calc R . .
H10C H -0.2151 0.2112 0.2676 0.070 Uiso 1 1 calc R . .
C11 C -0.4731(4) -0.0376(3) 0.1020(4) 0.0461(10) Uani 1 1 d . . .
H11A H -0.5210 -0.0556 0.1427 0.069 Uiso 1 1 calc R . .
H11B H -0.3941 -0.0497 0.1341 0.069 Uiso 1 1 calc R . .
H11C H -0.5337 -0.0869 0.0297 0.069 Uiso 1 1 calc R . .
Si2 Si 0.05975(8) 0.23144(7) 0.05586(7) 0.02479(19) Uani 1 1 d . . .
C12 C 0.1668(4) 0.3489(3) 0.1815(3) 0.0374(8) Uani 1 1 d . . .
H12A H 0.2592 0.3596 0.2149 0.056 Uiso 1 1 calc R . .
H12B H 0.1291 0.3294 0.2291 0.056 Uiso 1 1 calc R . .
H12C H 0.1680 0.4190 0.1663 0.056 Uiso 1 1 calc R . .
C13 C 0.1153(4) 0.2748(4) -0.0424(4) 0.0435(9) Uani 1 1 d . . .
H13A H 0.2099 0.2924 -0.0145 0.065 Uiso 1 1 calc R . .
H13B H 0.1066 0.3420 -0.0565 0.065 Uiso 1 1 calc R . .
H13C H 0.0586 0.2129 -0.1077 0.065 Uiso 1 1 calc R . .
C14 C 0.0833(3) 0.1044(3) 0.0802(3) 0.0301(7) Uani 1 1 d . . .
H14A H 0.1631 0.1123 0.0758 0.045 Uiso 1 1 calc R . .
H14B H 0.0031 0.0358 0.0270 0.045 Uiso 1 1 calc R . .
H14C H 0.0959 0.0991 0.1503 0.045 Uiso 1 1 calc R . .
C15 C 0.2123(3) 0.2032(2) 0.4130(2) 0.0218(6) Uani 1 1 d . . .
C16 C 0.2985(3) 0.3031(3) 0.4505(2) 0.0242(6) Uani 1 1 d . . .
C17 C 0.3995(3) 0.4202(3) 0.4848(2) 0.0258(7) Uani 1 1 d . . .
C18 C 0.5281(3) 0.4461(3) 0.4944(2) 0.0287(7) Uani 1 1 d . . .
C19 C 0.6243(4) 0.5586(3) 0.5288(3) 0.0358(8) Uani 1 1 d . . .
H19A H 0.7113 0.5774 0.5375 0.043 Uiso 1 1 calc R . .
C20 C 0.5981(4) 0.6448(3) 0.5512(3) 0.0433(10) Uani 1 1 d . . .
H20A H 0.6663 0.7215 0.5740 0.052 Uiso 1 1 calc R . .
C21 C 0.4714(4) 0.6194(3) 0.5402(3) 0.0343(8) Uani 1 1 d . . .
H21A H 0.4538 0.6792 0.5548 0.041 Uiso 1 1 calc R . .
C22 C 0.3696(4) 0.5061(3) 0.5079(2) 0.0278(7) Uani 1 1 d . . .
Si3 Si 0.56891(9) 0.33075(8) 0.46258(7) 0.0286(2) Uani 1 1 d . . .
C23 C 0.7447(4) 0.4008(4) 0.4791(4) 0.0430(9) Uani 1 1 d . . .
H23A H 0.7679 0.3426 0.4640 0.064 Uiso 1 1 calc R . .
H23B H 0.8094 0.4488 0.5515 0.064 Uiso 1 1 calc R . .
H23C H 0.7482 0.4473 0.4304 0.064 Uiso 1 1 calc R . .
C24 C 0.4482(4) 0.2389(3) 0.3239(3) 0.0396(9) Uani 1 1 d . . .
H24A H 0.4719 0.1806 0.3102 0.059 Uiso 1 1 calc R . .
H24B H 0.4535 0.2853 0.2753 0.059 Uiso 1 1 calc R . .
H24C H 0.3559 0.2026 0.3136 0.059 Uiso 1 1 calc R . .
C25 C 0.5635(5) 0.2407(4) 0.5549(4) 0.0476(10) Uani 1 1 d . . .
H25A H 0.5714 0.1755 0.5315 0.071 Uiso 1 1 calc R . .
H25B H 0.4776 0.2143 0.5556 0.071 Uiso 1 1 calc R . .
H25C H 0.6386 0.2854 0.6258 0.071 Uiso 1 1 calc R . .
Si4 Si 0.20155(9) 0.48948(7) 0.49235(6) 0.0259(2) Uani 1 1 d . . .
C26 C 0.0712(6) 0.3463(4) 0.4764(6) 0.0710(18) Uani 1 1 d . . .
H26A H -0.0107 0.3491 0.4660 0.106 Uiso 1 1 calc R . .
H26B H 0.1062 0.3223 0.5395 0.106 Uiso 1 1 calc R . .
H26C H 0.0497 0.2922 0.4151 0.106 Uiso 1 1 calc R . .
C27 C 0.2370(5) 0.5790(5) 0.6156(4) 0.0595(13) Uani 1 1 d . . .
H27A H 0.1518 0.5705 0.6098 0.089 Uiso 1 1 calc R . .
H27B H 0.2965 0.6585 0.6257 0.089 Uiso 1 1 calc R . .
H27C H 0.2812 0.5547 0.6759 0.089 Uiso 1 1 calc R . .
C28 C 0.1254(7) 0.5400(6) 0.3801(5) 0.0765(17) Uani 1 1 d . . .
H28A H 0.0403 0.5334 0.3727 0.115 Uiso 1 1 calc R . .
H28B H 0.1077 0.4940 0.3156 0.115 Uiso 1 1 calc R . .
H28C H 0.1879 0.6194 0.3924 0.115 Uiso 1 1 calc R . .
C29 C 0.0025(3) 0.0305(3) 0.4728(2) 0.0218(6) Uani 1 1 d . . .
C30 C 0.0066(3) 0.0063(3) 0.5533(2) 0.0227(6) Uani 1 1 d . . .
C31 C 0.0039(3) -0.0276(2) 0.6447(2) 0.0233(6) Uani 1 1 d . . .
C32 C -0.0880(3) -0.0204(3) 0.6746(3) 0.0278(7) Uani 1 1 d . . .
C33 C -0.0797(4) -0.0462(3) 0.7681(3) 0.0369(8) Uani 1 1 d . . .
H33A H -0.1389 -0.0405 0.7911 0.044 Uiso 1 1 calc R . .
C34 C 0.0124(4) -0.0797(3) 0.8277(3) 0.0405(9) Uani 1 1 d . . .
H34A H 0.0166 -0.0960 0.8911 0.049 Uiso 1 1 calc R . .
C35 C 0.0990(4) -0.0897(3) 0.7953(3) 0.0355(8) Uani 1 1 d . . .
H35A H 0.1605 -0.1144 0.8364 0.043 Uiso 1 1 calc R . .
C36 C 0.0979(3) -0.0643(3) 0.7035(2) 0.0264(7) Uani 1 1 d . . .
Si5 Si -0.22003(9) 0.02088(8) 0.59391(8) 0.0307(2) Uani 1 1 d . . .
C37 C -0.1341(5) 0.1759(4) 0.6092(5) 0.0537(12) Uani 1 1 d . . .
H37A H -0.2009 0.1977 0.5653 0.081 Uiso 1 1 calc R . .
H37B H -0.0652 0.1937 0.5873 0.081 Uiso 1 1 calc R . .
H37C H -0.0912 0.2178 0.6830 0.081 Uiso 1 1 calc R . .
C38 C -0.3407(4) -0.0098(4) 0.6478(3) 0.0421(9) Uani 1 1 d . . .
H38A H -0.4125 0.0077 0.6052 0.063 Uiso 1 1 calc R . .
H38B H -0.2918 0.0370 0.7207 0.063 Uiso 1 1 calc R . .
H38C H -0.3808 -0.0900 0.6455 0.063 Uiso 1 1 calc R . .
C39 C -0.3214(4) -0.0649(5) 0.4524(3) 0.0523(11) Uani 1 1 d . . .
H39A H -0.3860 -0.0393 0.4126 0.078 Uiso 1 1 calc R . .
H39B H -0.3705 -0.1450 0.4475 0.078 Uiso 1 1 calc R . .
H39C H -0.2605 -0.0551 0.4232 0.078 Uiso 1 1 calc R . .
Si6 Si 0.21406(9) -0.08565(8) 0.66048(7) 0.0292(2) Uani 1 1 d . . .
C40 C 0.3293(5) -0.1208(4) 0.7683(3) 0.0424(9) Uani 1 1 d . . .
H40A H 0.3888 -0.1343 0.7472 0.064 Uiso 1 1 calc R . .
H40B H 0.2753 -0.1891 0.7815 0.064 Uiso 1 1 calc R . .
H40C H 0.3842 -0.0576 0.8325 0.064 Uiso 1 1 calc R . .
C41 C 0.1146(5) -0.2040(4) 0.5373(3) 0.0519(11) Uani 1 1 d . . .
H41A H 0.1765 -0.2201 0.5217 0.078 Uiso 1 1 calc R . .
H41B H 0.0616 -0.1825 0.4790 0.078 Uiso 1 1 calc R . .
H41C H 0.0535 -0.2717 0.5464 0.078 Uiso 1 1 calc R . .
C42 C 0.3234(4) 0.0426(4) 0.6381(3) 0.0386(8) Uani 1 1 d . . .
H42A H 0.4041 0.0390 0.6462 0.058 Uiso 1 1 calc R . .
H42B H 0.3505 0.1104 0.6894 0.058 Uiso 1 1 calc R . .
H42C H 0.2731 0.0462 0.5668 0.058 Uiso 1 1 calc R . .
C43 C 0.0048(3) -0.0916(3) 0.2762(2) 0.0234(6) Uani 1 1 d . . .
C44 C -0.0320(3) -0.1898(2) 0.2374(2) 0.0222(6) Uani 1 1 d . . .
C45 C -0.0696(3) -0.3056(3) 0.1942(2) 0.0225(6) Uani 1 1 d . . .
C46 C 0.0208(3) -0.3291(3) 0.1732(2) 0.0238(6) Uani 1 1 d . . .
C47 C -0.0222(4) -0.4410(3) 0.1253(3) 0.0304(7) Uani 1 1 d . . .
H47A H 0.0360 -0.4585 0.1093 0.036 Uiso 1 1 calc R . .
C48 C -0.1482(4) -0.5267(3) 0.1007(3) 0.0366(9) Uani 1 1 d . . .
H48A H -0.1770 -0.6020 0.0659 0.044 Uiso 1 1 calc R . .
C49 C -0.2328(4) -0.5033(3) 0.1266(3) 0.0315(8) Uani 1 1 d . . .
H49A H -0.3172 -0.5641 0.1118 0.038 Uiso 1 1 calc R . .
C50 C -0.1982(3) -0.3934(3) 0.1738(3) 0.0276(7) Uani 1 1 d . . .
Si7 Si 0.19733(9) -0.21608(7) 0.21122(8) 0.0281(2) Uani 1 1 d . . .
C51 C 0.2935(4) -0.1305(4) 0.3516(4) 0.0488(11) Uani 1 1 d . . .
H51A H 0.3839 -0.0732 0.3675 0.073 Uiso 1 1 calc R . .
H51B H 0.3016 -0.1803 0.3973 0.073 Uiso 1 1 calc R . .
H51C H 0.2454 -0.0931 0.3637 0.073 Uiso 1 1 calc R . .
C52 C 0.1873(5) -0.1218(4) 0.1230(4) 0.0507(11) Uani 1 1 d . . .
H52A H 0.2788 -0.0640 0.1419 0.076 Uiso 1 1 calc R . .
H52B H 0.1367 -0.0850 0.1310 0.076 Uiso 1 1 calc R . .
H52C H 0.1411 -0.1669 0.0498 0.076 Uiso 1 1 calc R . .
C53 C 0.2926(4) -0.2866(3) 0.1933(4) 0.0426(9) Uani 1 1 d . . .
H53A H 0.3860 -0.2294 0.2167 0.064 Uiso 1 1 calc R . .
H53B H 0.2492 -0.3266 0.1188 0.064 Uiso 1 1 calc R . .
H53C H 0.2925 -0.3409 0.2350 0.064 Uiso 1 1 calc R . .
Si8 Si -0.31731(9) -0.36818(8) 0.20914(8) 0.0319(2) Uani 1 1 d . . .
C54 C -0.2390(5) -0.3010(4) 0.3509(4) 0.0592(14) Uani 1 1 d . . .
H54A H -0.3096 -0.3084 0.3685 0.089 Uiso 1 1 calc R . .
H54B H -0.1759 -0.2206 0.3678 0.089 Uiso 1 1 calc R . .
H54C H -0.1900 -0.3383 0.3916 0.089 Uiso 1 1 calc R . .
C55 C -0.4630(4) -0.5093(4) 0.1798(4) 0.0587(13) Uani 1 1 d . . .
H55A H -0.5242 -0.4985 0.2004 0.088 Uiso 1 1 calc R . .
H55B H -0.4290 -0.5558 0.2194 0.088 Uiso 1 1 calc R . .
H55C H -0.5120 -0.5475 0.1043 0.088 Uiso 1 1 calc R . .
C56 C -0.3834(8) -0.2826(8) 0.1327(8) 0.116(4) Uani 1 1 d . . .
H56A H -0.4477 -0.2745 0.1508 0.174 Uiso 1 1 calc R . .
H56B H -0.4292 -0.3204 0.0574 0.174 Uiso 1 1 calc R . .
H56C H -0.3083 -0.2076 0.1493 0.174 Uiso 1 1 calc R . .
Li1 Li 0.1944(6) 0.1864(5) 0.5553(4) 0.0359(14) Uani 1 1 d . . .
O1 O 0.2997(3) 0.2854(2) 0.6917(2) 0.0429(7) Uani 1 1 d . . .
C57 C 0.4384(4) 0.3711(3) 0.7356(3) 0.0400(9) Uani 1 1 d . . .
H57A H 0.4465 0.4264 0.6940 0.048 Uiso 1 1 calc R . .
H57B H 0.4953 0.3366 0.7359 0.048 Uiso 1 1 calc R . .
C58 C 0.4808(5) 0.4272(5) 0.8442(4) 0.075(2) Uani 1 1 d . . .
H58A H 0.5710 0.4370 0.8933 0.090 Uiso 1 1 calc R . .
H58B H 0.4862 0.5028 0.8486 0.090 Uiso 1 1 calc R . .
C59 C 0.3813(5) 0.3563(5) 0.8718(4) 0.0595(13) Uani 1 1 d . . .
H59A H 0.3618 0.4031 0.9111 0.071 Uiso 1 1 calc R . .
H59B H 0.4147 0.3117 0.9162 0.071 Uiso 1 1 calc R . .
C60 C 0.2587(5) 0.2805(5) 0.7716(4) 0.0633(16) Uani 1 1 d . . .
H60A H 0.2197 0.2020 0.7767 0.076 Uiso 1 1 calc R . .
H60B H 0.1898 0.3059 0.7542 0.076 Uiso 1 1 calc R . .
Li2 Li -0.1120(7) -0.0544(5) 0.1386(4) 0.0363(13) Uani 1 1 d . . .
O2 O -0.2222(3) -0.1421(2) -0.00361(18) 0.0321(5) Uani 1 1 d . . .
C61 C -0.2280(4) -0.2446(3) -0.0476(3) 0.0341(8) Uani 1 1 d . . .
H61A H -0.2674 -0.3062 -0.0192 0.041 Uiso 1 1 calc R . .
H61B H -0.1363 -0.2316 -0.0305 0.041 Uiso 1 1 calc R . .
C62 C -0.3166(4) -0.2753(3) -0.1653(3) 0.0373(9) Uani 1 1 d . . .
H62A H -0.3661 -0.3583 -0.1974 0.045 Uiso 1 1 calc R . .
H62B H -0.2630 -0.2382 -0.1997 0.045 Uiso 1 1 calc R . .
C63 C -0.4126(4) -0.2294(3) -0.1724(3) 0.0377(8) Uani 1 1 d . . .
H63A H -0.4501 -0.2131 -0.2406 0.045 Uiso 1 1 calc R . .
H63B H -0.4880 -0.2836 -0.1636 0.045 Uiso 1 1 calc R . .
C64 C -0.3229(4) -0.1214(3) -0.0818(3) 0.0332(8) Uani 1 1 d . . .
H64A H -0.2800 -0.0560 -0.1051 0.040 Uiso 1 1 calc R . .
H64B H -0.3761 -0.1056 -0.0535 0.040 Uiso 1 1 calc R . .
C65 C -0.1936(7) 0.5145(8) 0.8161(7) 0.106(3) Uani 0.50 1 d PD A 1
H65A H -0.2200 0.4372 0.7819 0.158 Uiso 0.50 1 calc PR A 1
H65B H -0.2647 0.5335 0.7756 0.158 Uiso 0.50 1 calc PR A 1
H65C H -0.1809 0.5196 0.8875 0.158 Uiso 0.50 1 calc PR A 1
C65B C -0.1936(7) 0.5145(8) 0.8161(7) 0.106(3) Uani 0.50 1 d PD B 2
H65D H -0.1527 0.5723 0.8817 0.158 Uiso 0.50 1 calc PR B 2
H65E H -0.2415 0.4395 0.8232 0.158 Uiso 0.50 1 calc PR B 2
H65F H -0.2576 0.5287 0.7584 0.158 Uiso 0.50 1 calc PR B 2
C66 C -0.0629(11) 0.5964(11) 0.8209(14) 0.096(3) Uani 0.50 1 d PD A 1
H66A H -0.0269 0.6721 0.8666 0.116 Uiso 0.50 1 calc PR A 1
H66B H -0.0795 0.6032 0.7496 0.116 Uiso 0.50 1 calc PR A 1
C66B C -0.0859(12) 0.5187(14) 0.7929(13) 0.096(3) Uani 0.50 1 d PD B 2
H66C H -0.1147 0.5190 0.7186 0.116 Uiso 0.50 1 calc PR B 2
H66D H -0.0806 0.4480 0.7995 0.116 Uiso 0.50 1 calc PR B 2
C67 C 0.0391(10) 0.5535(9) 0.8645(7) 0.053(2) Uani 0.50 1 d PD A 1
H67A H 0.0996 0.5992 0.9390 0.063 Uiso 0.50 1 calc PR A 1
H67B H -0.0136 0.4758 0.8661 0.063 Uiso 0.50 1 calc PR A 1
C67B C 0.0554(12) 0.6177(15) 0.8603(18) 0.131(7) Uani 0.50 1 d PDU B 2
H67C H 0.0507 0.6881 0.8505 0.157 Uiso 0.50 1 calc PR B 2
H67D H 0.0816 0.6201 0.9348 0.157 Uiso 0.50 1 calc PR B 2
C68 C 0.1296(10) 0.5453(12) 0.8272(9) 0.096(5) Uani 0.50 1 d PD A 1
H68A H 0.1245 0.5836 0.7710 0.115 Uiso 0.50 1 calc PR A 1
H68B H 0.0955 0.4643 0.7953 0.115 Uiso 0.50 1 calc PR A 1
C68B C 0.1650(19) 0.620(3) 0.842(2) 0.205(15) Uani 0.50 1 d PDU B 2
H68C H 0.2121 0.6971 0.8369 0.246 Uiso 0.50 1 calc PR B 2
H68D H 0.1191 0.5682 0.7710 0.246 Uiso 0.50 1 calc PR B 2
C69 C 0.2739(8) 0.5945(8) 0.9084(7) 0.106(2) Uani 0.50 1 d PD A 1
H69A H 0.3113 0.6760 0.9370 0.160 Uiso 0.50 1 calc PR A 1
H69B H 0.3247 0.5819 0.8767 0.160 Uiso 0.50 1 calc PR A 1
H69C H 0.2808 0.5580 0.9652 0.160 Uiso 0.50 1 calc PR A 1
C69B C 0.2739(8) 0.5945(8) 0.9084(7) 0.106(2) Uani 0.50 1 d PDU B 2
H69D H 0.2776 0.5936 0.9768 0.160 Uiso 0.50 1 calc PR B 2
H69E H 0.3609 0.6527 0.9188 0.160 Uiso 0.50 1 calc PR B 2
H69F H 0.2550 0.5203 0.8734 0.160 Uiso 0.50 1 calc PR B 2

loop_
_atom_site_aniso_label
_atom_site_aniso_U_11
_atom_site_aniso_U_22
_atom_site_aniso_U_33
_atom_site_aniso_U_23
_atom_site_aniso_U_13
_atom_site_aniso_U_12
Fe1 0.0293(2) 0.0257(2) 0.0215(2) 0.00686(16) 0.01150(18) 0.01353(19)
C1 0.0211(14) 0.0271(15) 0.0184(14) 0.0077(12) 0.0107(12) 0.0126(12)
C2 0.0235(14) 0.0236(14) 0.0224(15) 0.0071(11) 0.0137(12) 0.0137(12)
C3 0.0248(14) 0.0172(13) 0.0162(13) 0.0029(11) 0.0072(12) 0.0093(12)
C4 0.0248(14) 0.0201(14) 0.0208(14) 0.0046(11) 0.0117(12) 0.0113(12)
C5 0.0225(14) 0.0279(15) 0.0234(15) 0.0078(12) 0.0079(13) 0.0131(13)
C6 0.0344(17) 0.0326(16) 0.0207(15) 0.0120(13) 0.0094(14) 0.0181(15)
C7 0.0353(17) 0.0284(16) 0.0247(15) 0.0129(13) 0.0176(14) 0.0149(14)
C8 0.0278(15) 0.0205(14) 0.0209(14) 0.0058(11) 0.0124(13) 0.0119(13)
Si1 0.0265(4) 0.0340(5) 0.0278(4) 0.0143(4) 0.0170(4) 0.0187(4)
C9 0.0280(16) 0.0406(19) 0.044(2) 0.0149(15) 0.0203(16) 0.0194(15)
C10 0.051(2) 0.079(3) 0.0258(17) 0.0117(18) 0.0218(17) 0.042(2)
C11 0.044(2) 0.043(2) 0.078(3) 0.038(2) 0.045(2) 0.0250(18)
Si2 0.0233(4) 0.0255(4) 0.0288(4) 0.0124(3) 0.0153(4) 0.0111(3)
C12 0.0284(17) 0.0259(16) 0.045(2) 0.0087(15) 0.0120(16) 0.0080(14)
C13 0.0376(19) 0.058(2) 0.049(2) 0.0314(19) 0.0307(18) 0.0229(19)
C14 0.0300(16) 0.0329(17) 0.0337(17) 0.0104(14) 0.0183(14) 0.0175(14)
C15 0.0235(14) 0.0165(14) 0.0225(14) 0.0031(11) 0.0109(12) 0.0077(12)
C16 0.0277(15) 0.0306(17) 0.0197(14) 0.0079(12) 0.0117(13) 0.0182(14)
C17 0.0294(15) 0.0235(15) 0.0167(14) 0.0062(11) 0.0071(13) 0.0100(13)
C18 0.0326(17) 0.0310(17) 0.0216(15) 0.0099(13) 0.0138(14) 0.0134(14)
C19 0.0333(18) 0.0357(19) 0.0295(17) 0.0063(14) 0.0166(15) 0.0079(16)
C20 0.050(2) 0.0256(17) 0.0363(19) 0.0018(14) 0.0213(18) 0.0026(16)
C21 0.0415(19) 0.0220(15) 0.0308(17) 0.0023(13) 0.0166(15) 0.0096(15)
C22 0.0386(17) 0.0243(15) 0.0180(14) 0.0074(12) 0.0122(13) 0.0144(14)
Si3 0.0274(4) 0.0345(5) 0.0301(4) 0.0143(4) 0.0179(4) 0.0154(4)
C23 0.0357(19) 0.052(2) 0.047(2) 0.0173(18) 0.0262(18) 0.0195(18)
C24 0.0403(19) 0.043(2) 0.041(2) 0.0068(16) 0.0268(17) 0.0188(17)
C25 0.046(2) 0.065(3) 0.065(3) 0.040(2) 0.039(2) 0.039(2)
Si4 0.0335(4) 0.0231(4) 0.0189(4) 0.0045(3) 0.0085(3) 0.0162(4)
C26 0.060(3) 0.041(2) 0.141(6) 0.030(3) 0.065(4) 0.031(2)
C27 0.046(2) 0.074(3) 0.044(2) -0.010(2) 0.011(2) 0.032(2)
C28 0.089(4) 0.134(5) 0.051(3) 0.052(3) 0.037(3) 0.084(4)
C29 0.0235(14) 0.0251(14) 0.0185(14) 0.0057(11) 0.0109(12) 0.0123(12)
C30 0.0200(13) 0.0238(14) 0.0212(15) 0.0057(11) 0.0084(12) 0.0095(12)
C31 0.0240(14) 0.0173(13) 0.0167(13) 0.0024(11) 0.0062(12) 0.0038(12)
C32 0.0271(15) 0.0309(17) 0.0205(14) 0.0087(12) 0.0124(13) 0.0088(14)
C33 0.0388(18) 0.045(2) 0.0351(18) 0.0186(16) 0.0252(16) 0.0191(17)
C34 0.048(2) 0.050(2) 0.0282(17) 0.0224(16) 0.0224(17) 0.0213(18)
C35 0.0341(17) 0.0379(18) 0.0282(17) 0.0169(14) 0.0110(15) 0.0149(15)
C36 0.0292(16) 0.0253(15) 0.0221(15) 0.0082(12) 0.0107(13) 0.0123(13)
Si5 0.0263(4) 0.0394(5) 0.0335(5) 0.0178(4) 0.0181(4) 0.0170(4)
C37 0.049(2) 0.051(2) 0.083(3) 0.045(2) 0.038(2) 0.033(2)
C38 0.0367(19) 0.045(2) 0.048(2) 0.0133(17) 0.0269(18) 0.0157(17)
C39 0.0332(19) 0.091(3) 0.033(2) 0.016(2) 0.0150(17) 0.031(2)
Si6 0.0345(5) 0.0304(4) 0.0248(4) 0.0098(3) 0.0121(4) 0.0193(4)
C40 0.052(2) 0.044(2) 0.038(2) 0.0154(16) 0.0166(18) 0.0332(19)
C41 0.074(3) 0.045(2) 0.0299(19) 0.0029(16) 0.016(2) 0.032(2)
C42 0.0337(18) 0.053(2) 0.044(2) 0.0233(17) 0.0232(17) 0.0276(17)
C43 0.0265(15) 0.0228(15) 0.0210(14) 0.0081(12) 0.0123(12) 0.0110(13)
C44 0.0226(14) 0.0205(15) 0.0202(14) 0.0083(11) 0.0102(12) 0.0071(12)
C45 0.0282(15) 0.0239(15) 0.0134(13) 0.0092(11) 0.0078(12) 0.0125(13)
C46 0.0321(16) 0.0249(15) 0.0208(14) 0.0106(12) 0.0129(13) 0.0185(13)
C47 0.0381(18) 0.0298(17) 0.0275(16) 0.0102(13) 0.0140(15) 0.0217(15)
C48 0.044(2) 0.0184(15) 0.0315(17) 0.0031(13) 0.0084(16) 0.0122(15)
C49 0.0310(16) 0.0226(15) 0.0261(16) 0.0067(12) 0.0068(14) 0.0074(14)
C50 0.0295(16) 0.0184(14) 0.0230(15) 0.0084(12) 0.0083(13) 0.0057(13)
Si7 0.0271(4) 0.0250(4) 0.0391(5) 0.0130(4) 0.0186(4) 0.0153(4)
C51 0.0265(17) 0.048(2) 0.054(2) -0.0025(19) 0.0113(17) 0.0135(17)
C52 0.055(2) 0.050(2) 0.086(3) 0.044(2) 0.053(3) 0.037(2)
C53 0.048(2) 0.044(2) 0.056(2) 0.0237(18) 0.034(2) 0.0284(19)
Si8 0.0300(4) 0.0329(5) 0.0361(5) 0.0167(4) 0.0207(4) 0.0120(4)
C54 0.052(2) 0.050(2) 0.058(3) -0.007(2) 0.039(2) -0.001(2)
C55 0.035(2) 0.055(3) 0.058(3) -0.002(2) 0.029(2) -0.006(2)
C56 0.125(6) 0.199(8) 0.198(9) 0.172(8) 0.145(7) 0.142(6)
Li1 0.034(3) 0.033(3) 0.024(3) -0.001(2) 0.013(2) 0.004(3)
O1 0.0343(13) 0.0491(15) 0.0223(12) -0.0091(11) 0.0133(11) 0.0034(12)
C57 0.0320(18) 0.042(2) 0.0280(18) 0.0002(15) 0.0136(15) 0.0052(16)
C58 0.046(2) 0.083(4) 0.032(2) -0.018(2) 0.019(2) -0.020(3)
C59 0.058(3) 0.081(3) 0.032(2) 0.014(2) 0.026(2) 0.021(3)
C60 0.047(2) 0.070(3) 0.039(2) -0.020(2) 0.029(2) -0.005(2)
Li2 0.047(3) 0.045(3) 0.019(3) 0.007(2) 0.013(3) 0.027(3)
O2 0.0345(12) 0.0279(12) 0.0201(11) 0.0023(9) 0.0068(10) 0.0103(10)
C61 0.0438(19) 0.0319(17) 0.0262(17) 0.0069(13) 0.0152(15) 0.0199(16)
C62 0.049(2) 0.0298(17) 0.0235(17) 0.0030(13) 0.0167(16) 0.0124(16)
C63 0.0324(17) 0.0398(19) 0.0251(16) 0.0033(15) 0.0064(14) 0.0121(16)
C64 0.0382(18) 0.0317(17) 0.0257(16) 0.0059(13) 0.0097(15) 0.0195(15)
C65 0.096(5) 0.144(7) 0.094(5) 0.047(5) 0.048(5) 0.068(5)
C65B 0.096(5) 0.144(7) 0.094(5) 0.047(5) 0.048(5) 0.068(5)
C66 0.088(7) 0.100(8) 0.094(8) 0.014(7) 0.047(6) 0.039(8)
C66B 0.088(7) 0.100(8) 0.094(8) 0.014(7) 0.047(6) 0.039(8)
C67 0.081(7) 0.067(6) 0.052(5) 0.032(5) 0.044(5) 0.057(6)
C67B 0.130(8) 0.130(8) 0.132(8) 0.039(4) 0.065(4) 0.060(4)
C68 0.132(14) 0.073(8) 0.080(9) 0.027(7) 0.060(10) 0.038(9)
C68B 0.204(15) 0.204(15) 0.205(15) 0.059(5) 0.098(8) 0.097(8)
C69 0.108(3) 0.112(3) 0.110(3) 0.032(3) 0.060(3) 0.053(3)
C69B 0.108(3) 0.112(3) 0.110(3) 0.032(3) 0.060(3) 0.053(3)

loop_
_atom_type_symbol
_atom_type_description
_atom_type_scat_dispersion_real
_atom_type_scat_dispersion_imag
_atom_type_scat_source
C C 0.0033 0.0016 'International Tables Vol C Tables 4.2.6.8 and 6.1.1.4'
H H 0.0000 0.0000 'International Tables Vol C Tables 4.2.6.8 and 6.1.1.4'
Li Li -0.0003 0.0001 'International Tables Vol C Tables 4.2.6.8 and 6.1.1.4'
O O 0.0106 0.0060 'International Tables Vol C Tables 4.2.6.8 and 6.1.1.4'
Si Si 0.0817 0.0704 'International Tables Vol C Tables 4.2.6.8 and 6.1.1.4'
Fe Fe 0.3463 0.8444 'International Tables Vol C Tables 4.2.6.8 and 6.1.1.4'

loop_
_geom_angle_atom_site_label_1
_geom_angle_atom_site_label_2
_geom_angle_atom_site_label_3
_geom_angle
C15 Fe1 C29 103.00(12)
C15 Fe1 C43 122.14(13)
C29 Fe1 C43 104.36(12)
C15 Fe1 C1 102.34(12)
C29 Fe1 C1 123.30(12)
C43 Fe1 C1 103.40(12)
C15 Fe1 Li2 123.36(17)
C29 Fe1 Li2 133.62(17)
C43 Fe1 Li2 51.43(17)
C1 Fe1 Li2 52.17(17)
C15 Fe1 Li1 51.75(15)
C29 Fe1 Li1 51.26(15)
C43 Fe1 Li1 129.50(17)
C1 Fe1 Li1 127.10(17)
Li2 Fe1 Li1 175.1(2)
C2 C1 Fe1 165.7(3)
C2 C1 Li2 94.6(3)
Fe1 C1 Li2 80.01(19)
C1 C2 C3 179.5(4)
C1 C2 Li2 57.5(2)
C3 C2 Li2 122.6(2)
C8 C3 C4 122.3(3)
C8 C3 C2 118.9(3)
C4 C3 C2 118.8(3)
C5 C4 C3 117.1(3)
C5 C4 Si1 120.7(2)
C3 C4 Si1 122.2(2)
C6 C5 C4 121.4(3)
C6 C5 H5A 119.3
C4 C5 H5A 119.3
C7 C6 C5 120.0(3)
C7 C6 H6A 120.0
C5 C6 H6A 120.0
C6 C7 C8 121.8(3)
C6 C7 H7A 119.1
C8 C7 H7A 119.1
C7 C8 C3 117.2(3)
C7 C8 Si2 120.0(2)
C3 C8 Si2 122.6(2)
C11 Si1 C10 110.8(2)
C11 Si1 C9 109.26(18)
C10 Si1 C9 107.45(19)
C11 Si1 C4 110.81(17)
C10 Si1 C4 109.86(17)
C9 Si1 C4 108.59(16)
Si1 C9 H9A 109.5
Si1 C9 H9B 109.5
H9A C9 H9B 109.5
Si1 C9 H9C 109.5
H9A C9 H9C 109.5
H9B C9 H9C 109.5
Si1 C10 H10A 109.5
Si1 C10 H10B 109.5
H10A C10 H10B 109.5
Si1 C10 H10C 109.5
H10A C10 H10C 109.5
H10B C10 H10C 109.5
Si1 C11 H11A 109.5
Si1 C11 H11B 109.5
H11A C11 H11B 109.5
Si1 C11 H11C 109.5
H11A C11 H11C 109.5
H11B C11 H11C 109.5
C13 Si2 C12 110.17(19)
C13 Si2 C14 106.48(19)
C12 Si2 C14 109.74(16)
C13 Si2 C8 108.67(17)
C12 Si2 C8 108.59(16)
C14 Si2 C8 113.17(14)
Si2 C12 H12A 109.5
Si2 C12 H12B 109.5
H12A C12 H12B 109.5
Si2 C12 H12C 109.5
H12A C12 H12C 109.5
H12B C12 H12C 109.5
Si2 C13 H13A 109.5
Si2 C13 H13B 109.5
H13A C13 H13B 109.5
Si2 C13 H13C 109.5
H13A C13 H13C 109.5
H13B C13 H13C 109.5
Si2 C14 H14A 109.5
Si2 C14 H14B 109.5
H14A C14 H14B 109.5
Si2 C14 H14C 109.5
H14A C14 H14C 109.5
H14B C14 H14C 109.5
C16 C15 Fe1 162.1(3)
C16 C15 Li1 94.9(3)
Fe1 C15 Li1 81.54(18)
C15 C16 C17 174.4(3)
C15 C16 Li1 57.1(2)
C17 C16 Li1 128.5(2)
C22 C17 C18 121.7(3)
C22 C17 C16 119.8(3)
C18 C17 C16 118.6(3)
C19 C18 C17 117.8(3)
C19 C18 Si3 120.3(3)
C17 C18 Si3 121.9(2)
C18 C19 C20 122.1(4)
C18 C19 H19A 118.9
C20 C19 H19A 118.9
C19 C20 C21 120.1(3)
C19 C20 H20A 120.0
C21 C20 H20A 120.0
C20 C21 C22 120.7(4)
C20 C21 H21A 119.6
C22 C21 H21A 119.6
C21 C22 C17 117.6(3)
C21 C22 Si4 114.2(3)
C17 C22 Si4 128.0(2)
C25 Si3 C24 109.3(2)
C25 Si3 C23 108.88(19)
C24 Si3 C23 108.37(19)
C25 Si3 C18 110.27(18)
C24 Si3 C18 111.61(17)
C23 Si3 C18 108.35(19)
Si3 C23 H23A 109.5
Si3 C23 H23B 109.5
H23A C23 H23B 109.5
Si3 C23 H23C 109.5
H23A C23 H23C 109.5
H23B C23 H23C 109.5
Si3 C24 H24A 109.5
Si3 C24 H24B 109.5
H24A C24 H24B 109.5
Si3 C24 H24C 109.5
H24A C24 H24C 109.5
H24B C24 H24C 109.5
Si3 C25 H25A 109.5
Si3 C25 H25B 109.5
H25A C25 H25B 109.5
Si3 C25 H25C 109.5
H25A C25 H25C 109.5
H25B C25 H25C 109.5
C28 Si4 C26 108.4(3)
C28 Si4 C27 109.2(3)
C26 Si4 C27 103.7(3)
C28 Si4 C22 109.0(2)
C26 Si4 C22 118.02(18)
C27 Si4 C22 108.19(18)
Si4 C26 H26A 109.5
Si4 C26 H26B 109.5
H26A C26 H26B 109.5
Si4 C26 H26C 109.5
H26A C26 H26C 109.5
H26B C26 H26C 109.5
Si4 C27 H27A 109.5
Si4 C27 H27B 109.5
H27A C27 H27B 109.5
Si4 C27 H27C 109.5
H27A C27 H27C 109.5
H27B C27 H27C 109.5
Si4 C28 H28A 109.5
Si4 C28 H28B 109.5
H28A C28 H28B 109.5
Si4 C28 H28C 109.5
H28A C28 H28C 109.5
H28B C28 H28C 109.5
C30 C29 Fe1 165.8(3)
C30 C29 Li1 94.4(3)
Fe1 C29 Li1 81.76(19)
C29 C30 C31 176.8(3)
C29 C30 Li1 57.4(2)
C31 C30 Li1 125.8(2)
C32 C31 C36 122.2(3)
C32 C31 C30 119.5(3)
C36 C31 C30 118.2(3)
C33 C32 C31 117.3(3)
C33 C32 Si5 119.7(3)
C31 C32 Si5 123.0(2)
C34 C33 C32 121.5(4)
C34 C33 H33A 119.3
C32 C33 H33A 119.3
C33 C34 C35 120.3(3)
C33 C34 H34A 119.8
C35 C34 H34A 119.8
C34 C35 C36 121.6(3)
C34 C35 H35A 119.2
C36 C35 H35A 119.2
C35 C36 C31 117.0(3)
C35 C36 Si6 119.4(3)
C31 C36 Si6 123.5(2)
C37 Si5 C39 112.1(2)
C37 Si5 C38 108.9(2)
C39 Si5 C38 107.35(19)
C37 Si5 C32 108.72(18)
C39 Si5 C32 111.7(2)
C38 Si5 C32 107.98(18)
Si5 C37 H37A 109.5
Si5 C37 H37B 109.5
H37A C37 H37B 109.5
Si5 C37 H37C 109.5
H37A C37 H37C 109.5
H37B C37 H37C 109.5
Si5 C38 H38A 109.5
Si5 C38 H38B 109.5
H38A C38 H38B 109.5
Si5 C38 H38C 109.5
H38A C38 H38C 109.5
H38B C38 H38C 109.5
Si5 C39 H39A 109.5
Si5 C39 H39B 109.5
H39A C39 H39B 109.5
Si5 C39 H39C 109.5
H39A C39 H39C 109.5
H39B C39 H39C 109.5
C42 Si6 C41 108.1(2)
C42 Si6 C40 107.01(19)
C41 Si6 C40 109.2(2)
C42 Si6 C36 113.53(17)
C41 Si6 C36 110.9(2)
C40 Si6 C36 107.89(18)
Si6 C40 H40A 109.5
Si6 C40 H40B 109.5
H40A C40 H40B 109.5
Si6 C40 H40C 109.5
H40A C40 H40C 109.5
H40B C40 H40C 109.5
Si6 C41 H41A 109.5
Si6 C41 H41B 109.5
H41A C41 H41B 109.5
Si6 C41 H41C 109.5
H41A C41 H41C 109.5
H41B C41 H41C 109.5
Si6 C42 H42A 109.5
Si6 C42 H42B 109.5
H42A C42 H42B 109.5
Si6 C42 H42C 109.5
H42A C42 H42C 109.5
H42B C42 H42C 109.5
C44 C43 Fe1 167.5(3)
C44 C43 Li2 99.5(3)
Fe1 C43 Li2 80.7(2)
C43 C44 C45 177.4(3)
C43 C44 Li2 53.6(2)
C45 C44 Li2 128.4(2)
C46 C45 C50 122.1(3)
C46 C45 C44 119.5(3)
C50 C45 C44 118.4(3)
C47 C46 C45 118.0(3)
C47 C46 Si7 119.3(3)
C45 C46 Si7 122.7(2)
C48 C47 C46 121.0(4)
C48 C47 H47A 119.5
C46 C47 H47A 119.5
C47 C48 C49 120.3(3)
C47 C48 H48A 119.9
C49 C48 H48A 119.9
C48 C49 C50 122.4(3)
C48 C49 H49A 118.8
C50 C49 H49A 118.8
C49 C50 C45 116.1(3)
C49 C50 Si8 120.0(3)
C45 C50 Si8 123.9(3)
C51 Si7 C52 110.1(2)
C51 Si7 C53 107.5(2)
C52 Si7 C53 108.6(2)
C51 Si7 C46 112.41(18)
C52 Si7 C46 109.46(18)
C53 Si7 C46 108.59(17)
Si7 C51 H51A 109.5
Si7 C51 H51B 109.5
H51A C51 H51B 109.5
Si7 C51 H51C 109.5
H51A C51 H51C 109.5
H51B C51 H51C 109.5
Si7 C52 H52A 109.5
Si7 C52 H52B 109.5
H52A C52 H52B 109.5
Si7 C52 H52C 109.5
H52A C52 H52C 109.5
H52B C52 H52C 109.5
Si7 C53 H53A 109.5
Si7 C53 H53B 109.5
H53A C53 H53B 109.5
Si7 C53 H53C 109.5
H53A C53 H53C 109.5
H53B C53 H53C 109.5
C54 Si8 C56 109.5(4)
C54 Si8 C55 105.7(2)
C56 Si8 C55 108.8(3)
C54 Si8 C50 112.6(2)
C56 Si8 C50 112.0(2)
C55 Si8 C50 108.0(2)
Si8 C54 H54A 109.5
Si8 C54 H54B 109.5
H54A C54 H54B 109.5
Si8 C54 H54C 109.5
H54A C54 H54C 109.5
H54B C54 H54C 109.5
Si8 C55 H55A 109.5
Si8 C55 H55B 109.5
H55A C55 H55B 109.5
Si8 C55 H55C 109.5
H55A C55 H55C 109.5
H55B C55 H55C 109.5
Si8 C56 H56A 109.5
Si8 C56 H56B 109.5
H56A C56 H56B 109.5
Si8 C56 H56C 109.5
H56A C56 H56C 109.5
H56B C56 H56C 109.5
O1 Li1 C29 135.1(3)
O1 Li1 C15 130.8(3)
C29 Li1 C15 93.7(2)
O1 Li1 C30 108.3(3)
C29 Li1 C30 28.27(13)
C15 Li1 C30 120.9(2)
O1 Li1 C16 103.1(3)
C29 Li1 C16 120.3(3)
C15 Li1 C16 27.97(13)
C30 Li1 C16 148.4(2)
O1 Li1 Fe1 173.6(4)
C29 Li1 Fe1 46.98(13)
C15 Li1 Fe1 46.71(13)
C30 Li1 Fe1 74.66(16)
C16 Li1 Fe1 73.73(17)
C57 O1 C60 109.7(3)
C57 O1 Li1 124.6(3)
C60 O1 Li1 125.4(3)
O1 C57 C58 106.1(3)
O1 C57 H57A 110.5
C58 C57 H57A 110.5
O1 C57 H57B 110.5
C58 C57 H57B 110.5
H57A C57 H57B 108.7
C59 C58 C57 107.8(4)
C59 C58 H58A 110.1
C57 C58 H58A 110.1
C59 C58 H58B 110.1
C57 C58 H58B 110.1
H58A C58 H58B 108.5
C58 C59 C60 106.2(4)
C58 C59 H59A 110.5
C60 C59 H59A 110.5
C58 C59 H59B 110.5
C60 C59 H59B 110.5
H59A C59 H59B 108.7
O1 C60 C59 106.8(3)
O1 C60 H60A 110.4
C59 C60 H60A 110.4
O1 C60 H60B 110.4
C59 C60 H60B 110.4
H60A C60 H60B 108.6
O2 Li2 C43 130.4(4)
O2 Li2 C1 133.1(4)
C43 Li2 C1 95.5(2)
O2 Li2 C2 106.4(3)
C43 Li2 C2 123.0(3)
C1 Li2 C2 27.88(14)
O2 Li2 C44 103.6(3)
C43 Li2 C44 26.94(13)
C1 Li2 C44 121.1(3)
C2 Li2 C44 149.0(3)
O2 Li2 Fe1 175.3(4)
C43 Li2 Fe1 47.89(14)
C1 Li2 Fe1 47.82(13)
C2 Li2 Fe1 75.15(17)
C44 Li2 Fe1 74.35(16)
C64 O2 C61 110.1(3)
C64 O2 Li2 123.8(3)
C61 O2 Li2 125.8(3)
O2 C61 C62 106.1(3)
O2 C61 H61A 110.5
C62 C61 H61A 110.5
O2 C61 H61B 110.5
C62 C61 H61B 110.5
H61A C61 H61B 108.7
C61 C62 C63 101.8(3)
C61 C62 H62A 111.4
C63 C62 H62A 111.4
C61 C62 H62B 111.4
C63 C62 H62B 111.4
H62A C62 H62B 109.3
C64 C63 C62 103.2(3)
C64 C63 H63A 111.1
C62 C63 H63A 111.1
C64 C63 H63B 111.1
C62 C63 H63B 111.1
H63A C63 H63B 109.1
O2 C64 C63 105.2(3)
O2 C64 H64A 110.7
C63 C64 H64A 110.7
O2 C64 H64B 110.7
C63 C64 H64B 110.7
H64A C64 H64B 108.8
C66 C65 H65A 109.5
C66 C65 H65B 109.5
H65A C65 H65B 109.5
C66 C65 H65C 109.5
H65A C65 H65C 109.5
H65B C65 H65C 109.5
C65 C66 C67 109.3(9)
C65 C66 H66A 109.8
C67 C66 H66A 109.8
C65 C66 H66B 109.8
C67 C66 H66B 109.8
H66A C66 H66B 108.3
C67B C66B H66C 107.9
C67B C66B H66D 107.9
H66C C66B H66D 107.2
C68 C67 C66 129.7(9)
C68 C67 H67A 104.8
C66 C67 H67A 104.8
C68 C67 H67B 104.8
C66 C67 H67B 104.8
H67A C67 H67B 105.8
C68B C67B C66B 118.1(14)
C68B C67B H67C 107.8
C66B C67B H67C 107.8
C68B C67B H67D 107.8
C66B C67B H67D 107.8
H67C C67B H67D 107.1
C67 C68 C69 115.7(9)
C67 C68 H68A 108.4
C69 C68 H68A 108.4
C67 C68 H68B 108.4
C69 C68 H68B 108.4
H68A C68 H68B 107.4
C67B C68B H68C 105.4
C67B C68B H68D 105.4
H68C C68B H68D 106.0
C68 C69 H69A 109.5
C68 C69 H69B 109.5
H69A C69 H69B 109.5
C68 C69 H69C 109.5
H69A C69 H69C 109.5
H69B C69 H69C 109.5

loop_
_geom_bond_atom_site_label_1
_geom_bond_atom_site_label_2
_geom_bond_distance
Fe1 C15 2.032(3)
Fe1 C29 2.040(3)
Fe1 C43 2.049(3)
Fe1 C1 2.051(3)
Fe1 Li2 2.726(6)
Fe1 Li1 2.762(5)
C1 C2 1.212(5)
C1 Li2 2.186(7)
C2 C3 1.451(4)
C2 Li2 2.584(7)
C3 C8 1.412(5)
C3 C4 1.417(5)
C4 C5 1.401(5)
C4 Si1 1.894(3)
C5 C6 1.393(5)
C5 H5A 0.9500
C6 C7 1.376(5)
C6 H6A 0.9500
C7 C8 1.402(5)
C7 H7A 0.9500
C8 Si2 1.900(3)
Si1 C11 1.870(4)
Si1 C10 1.879(4)
Si1 C9 1.879(4)
C9 H9A 0.9800
C9 H9B 0.9800
C9 H9C 0.9800
C10 H10A 0.9800
C10 H10B 0.9800
C10 H10C 0.9800
C11 H11A 0.9800
C11 H11B 0.9800
C11 H11C 0.9800
Si2 C13 1.862(4)
Si2 C12 1.875(4)
Si2 C14 1.882(4)
C12 H12A 0.9800
C12 H12B 0.9800
C12 H12C 0.9800
C13 H13A 0.9800
C13 H13B 0.9800
C13 H13C 0.9800
C14 H14A 0.9800
C14 H14B 0.9800
C14 H14C 0.9800
C15 C16 1.224(5)
C15 Li1 2.193(7)
C16 C17 1.440(5)
C16 Li1 2.601(7)
C17 C22 1.413(5)
C17 C18 1.427(5)
C18 C19 1.379(5)
C18 Si3 1.906(4)
C19 C20 1.382(6)
C19 H19A 0.9500
C20 C21 1.398(6)
C20 H20A 0.9500
C21 C22 1.411(5)
C21 H21A 0.9500
C22 Si4 1.913(4)
Si3 C25 1.872(4)
Si3 C24 1.873(4)
Si3 C23 1.884(4)
C23 H23A 0.9800
C23 H23B 0.9800
C23 H23C 0.9800
C24 H24A 0.9800
C24 H24B 0.9800
C24 H24C 0.9800
C25 H25A 0.9800
C25 H25B 0.9800
C25 H25C 0.9800
Si4 C28 1.847(5)
Si4 C26 1.864(5)
Si4 C27 1.874(5)
C26 H26A 0.9800
C26 H26B 0.9800
C26 H26C 0.9800
C27 H27A 0.9800
C27 H27B 0.9800
C27 H27C 0.9800
C28 H28A 0.9800
C28 H28B 0.9800
C28 H28C 0.9800
C29 C30 1.224(5)
C29 Li1 2.176(6)
C30 C31 1.445(4)
C30 Li1 2.577(6)
C31 C32 1.413(5)
C31 C36 1.423(5)
C32 C33 1.402(5)
C32 Si5 1.895(4)
C33 C34 1.381(6)
C33 H33A 0.9500
C34 C35 1.387(6)
C34 H34A 0.9500
C35 C36 1.399(5)
C35 H35A 0.9500
C36 Si6 1.902(4)
Si5 C37 1.865(4)
Si5 C39 1.877(4)
Si5 C38 1.882(4)
C37 H37A 0.9800
C37 H37B 0.9800
C37 H37C 0.9800
C38 H38A 0.9800
C38 H38B 0.9800
C38 H38C 0.9800
C39 H39A 0.9800
C39 H39B 0.9800
C39 H39C 0.9800
Si6 C42 1.861(4)
Si6 C41 1.864(4)
Si6 C40 1.874(4)
C40 H40A 0.9800
C40 H40B 0.9800
C40 H40C 0.9800
C41 H41A 0.9800
C41 H41B 0.9800
C41 H41C 0.9800
C42 H42A 0.9800
C42 H42B 0.9800
C42 H42C 0.9800
C43 C44 1.216(5)
C43 Li2 2.160(7)
C44 C45 1.445(4)
C44 Li2 2.647(7)
C45 C46 1.418(5)
C45 C50 1.431(5)
C46 C47 1.396(5)
C46 Si7 1.892(3)
C47 C48 1.383(6)
C47 H47A 0.9500
C48 C49 1.388(6)
C48 H48A 0.9500
C49 C50 1.400(5)
C49 H49A 0.9500
C50 Si8 1.893(4)
Si7 C51 1.866(5)
Si7 C52 1.868(4)
Si7 C53 1.873(4)
C51 H51A 0.9800
C51 H51B 0.9800
C51 H51C 0.9800
C52 H52A 0.9800
C52 H52B 0.9800
C52 H52C 0.9800
C53 H53A 0.9800
C53 H53B 0.9800
C53 H53C 0.9800
Si8 C54 1.845(5)
Si8 C56 1.849(11)
Si8 C55 1.874(4)
C54 H54A 0.9800
C54 H54B 0.9800
C54 H54C 0.9800
C55 H55A 0.9800
C55 H55B 0.9800
C55 H55C 0.9800
C56 H56A 0.9800
C56 H56B 0.9800
C56 H56C 0.9800
Li1 O1 1.875(6)
O1 C57 1.438(4)
O1 C60 1.448(5)
C57 C58 1.479(6)
C57 H57A 0.9900
C57 H57B 0.9900
C58 C59 1.448(7)
C58 H58A 0.9900
C58 H58B 0.9900
C59 C60 1.476(6)
C59 H59A 0.9900
C59 H59B 0.9900
C60 H60A 0.9900
C60 H60B 0.9900
Li2 O2 1.890(6)
O2 C64 1.440(5)
O2 C61 1.447(5)
C61 C62 1.514(5)
C61 H61A 0.9900
C61 H61B 0.9900
C62 C63 1.521(6)
C62 H62A 0.9900
C62 H62B 0.9900
C63 C64 1.520(5)
C63 H63A 0.9900
C63 H63B 0.9900
C64 H64A 0.9900
C64 H64B 0.9900
C65 C66 1.511(9)
C65 H65A 0.9800
C65 H65B 0.9800
C65 H65C 0.9800
C66 C67 1.519(9)
C66 H66A 0.9900
C66 H66B 0.9900
C66B C67B 1.518(10)
C66B H66C 0.9900
C66B H66D 0.9900
C67 C68 1.474(9)
C67 H67A 0.9900
C67 H67B 0.9900
C67B C68B 1.477(10)
C67B H67C 0.9900
C67B H67D 0.9900
C68 C69 1.485(9)
C68 H68A 0.9900
C68 H68B 0.9900
C68B H68C 0.9900
C68B H68D 0.9900
C69 H69A 0.9800
C69 H69B 0.9800
C69 H69C 0.9800
